data_1546621
loop_
_publ_author_name
'Zhou, Hui'
'Chaminda Lakmal, Hetti Handi'
'Baine, Jonathan'
'Valle, Henry'
'Xu, Xue'
'Cui, Xin'

_publ_section_title
;
 Catalytic [2+2+2] Cycloaddition with Indium(III)-Activated Formaldimines:
 A Practical and Selective Access to Hexahydropyrimidines and 1,3-Diamines
 from Alkenes
;
_journal_name_full 'Chem. Sci.'
_journal_paper_doi 10.1039/C7SC02576A
_journal_year 2017
_chemical_formula_moiety 'C25 H25 Cl N2 O4 S2'
_chemical_formula_sum 'C25 H25 Cl N2 O4 S2'
_chemical_formula_weight 517.04
_chemical_name_systematic MSU0049
_space_group_crystal_system monoclinic
_space_group_IT_number 15
_space_group_name_Hall '-C 2yc'
_space_group_name_H-M_alt 'C 1 2/c 1'
_symmetry_space_group_name_Hall '-C 2yc'
_symmetry_space_group_name_H-M 'C 1 2/c 1'
_atom_sites_solution_hydrogens geom
_atom_sites_solution_primary dual
_audit_creation_date 2017-04-04
_audit_creation_method
;
Olex2 1.2
(compiled 2017.03.28 svn.r3405 for OlexSys, GUI svn.r5335)
;
_audit_update_record
;
2017-06-06 deposited with the CCDC.
2017-07-21 downloaded from the CCDC.
;
_cell_angle_alpha 90
_cell_angle_beta 95.035(4)
_cell_angle_gamma 90
_cell_formula_units_Z 8
_cell_length_a 43.257(3)
_cell_length_b 7.7831(5)
_cell_length_c 14.4728(9)
_cell_measurement_reflns_used 9846
_cell_measurement_temperature 100
_cell_measurement_theta_max 26.081
_cell_measurement_theta_min 2.825
_cell_volume 4853.8(6)
_computing_cell_refinement 'SAINT v8.37A (Bruker, 2015)'
_computing_data_reduction 'SAINT v8.37A (Bruker, 2015)'
_computing_molecular_graphics 'Olex2 (Dolomanov et al., 2009)'
_computing_publication_material 'Olex2 (Dolomanov et al., 2009)'
_computing_structure_refinement 'ShelXL (Sheldrick, 2015)'
_computing_structure_solution 'ShelXT (Sheldrick, 2015)'
_diffrn_ambient_temperature 100
_diffrn_measured_fraction_theta_full 1.000
_diffrn_measured_fraction_theta_max 0.996
_diffrn_measurement_device_type 'Bruker D8 VENTURE PHOTON 100 CMOS'
_diffrn_measurement_method '\f and \w scans'
_diffrn_radiation_type MoK\a
_diffrn_radiation_wavelength 0.71073
_diffrn_reflns_av_R_equivalents 0.0379
_diffrn_reflns_av_unetI/netI 0.0170
_diffrn_reflns_Laue_measured_fraction_full 1.000
_diffrn_reflns_Laue_measured_fraction_max 0.996
_diffrn_reflns_limit_h_max 53
_diffrn_reflns_limit_h_min -53
_diffrn_reflns_limit_k_max 9
_diffrn_reflns_limit_k_min -9
_diffrn_reflns_limit_l_max 17
_diffrn_reflns_limit_l_min -17
_diffrn_reflns_number 55153
_diffrn_reflns_point_group_measured_fraction_full 1.000
_diffrn_reflns_point_group_measured_fraction_max 0.996
_diffrn_reflns_theta_full 25.242
_diffrn_reflns_theta_max 26.135
_diffrn_reflns_theta_min 2.659
_diffrn_standards_number 0
_exptl_absorpt_coefficient_mu 0.365
_exptl_absorpt_correction_T_max 1.0000
_exptl_absorpt_correction_T_min 0.8696
_exptl_absorpt_correction_type numerical
_exptl_absorpt_process_details
'SADABS-2014/5 (Bruker,2014/5) was used for absorption correction. wR2(int) was 0.1581 before and 0.0460 after correction. The Ratio of minimum to maximum transmission is 0.8696. The \l/2 correction factor is Not present.'
_exptl_crystal_colour 'clear light colourless'
_exptl_crystal_colour_lustre clear
_exptl_crystal_colour_modifier light
_exptl_crystal_colour_primary colourless
_exptl_crystal_density_diffrn 1.415
_exptl_crystal_description plate
_exptl_crystal_F_000 2160
_exptl_crystal_size_max 0.445
_exptl_crystal_size_mid 0.328
_exptl_crystal_size_min 0.06
_refine_diff_density_max 0.681
_refine_diff_density_min -0.452
_refine_diff_density_rms 0.057
_refine_ls_extinction_method none
_refine_ls_goodness_of_fit_ref 1.052
_refine_ls_hydrogen_treatment constr
_refine_ls_matrix_type full
_refine_ls_number_parameters 309
_refine_ls_number_reflns 4815
_refine_ls_number_restraints 0
_refine_ls_restrained_S_all 1.052
_refine_ls_R_factor_all 0.0439
_refine_ls_R_factor_gt 0.0376
_refine_ls_shift/su_max 0.001
_refine_ls_shift/su_mean 0.000
_refine_ls_structure_factor_coef Fsqd
_refine_ls_weighting_details 'w=1/[\s^2^(Fo^2^)+(0.0458P)^2^+9.8584P] where P=(Fo^2^+2Fc^2^)/3'
_refine_ls_weighting_scheme calc
_refine_ls_wR_factor_gt 0.0957
_refine_ls_wR_factor_ref 0.0995
_reflns_Friedel_coverage 0.000
_reflns_number_gt 4290
_reflns_number_total 4815
_reflns_threshold_expression 'I > 2\s(I)'
_cod_data_source_file c7sc02576a2.cif
_cod_data_source_block msu0049
_cod_original_cell_volume 4853.8(5)
_cod_database_code 1546621
_shelx_shelxl_version_number 2014/7
_shelx_space_group_comment
;
The symmetry employed for this shelxl refinement is uniquely defined
by the following loop, which should always be used as a source of
symmetry information in preference to the above space-group names.
They are only intended as comments.
;
_shelx_estimated_absorpt_t_max 0.978
_shelx_estimated_absorpt_t_min 0.854
_olex2_refinement_description
;
1. Fixed Uiso
 At 1.2 times of:
  All C(H) groups, All C(H,H) groups
 At 1.5 times of:
  All C(H,H,H) groups
2.a Secondary CH2 refined with riding coordinates:
 C1(H1A,H1B), C2(H2A,H2B), C4(H4A,H4B)
2.b Aromatic/amide H refined with riding coordinates:
 C5(H5), C7(H7), C8(H8), C10(H10), C11(H11), C13(H13), C14(H14), C16(H16),
 C17(H17), C19(H19), C20(H20), C22(H22), C23(H23)
2.c Idealised Me refined as rotating group:
 C24(H24A,H24B,H24C), C25(H25A,H25B,H25C)
;
_olex2_submission_original_sample_id MSU0049
_olex2_submission_special_instructions 'No special instructions were received'

loop_
_space_group_symop_operation_xyz
'x, y, z'
'-x, y, -z+1/2'
'x+1/2, y+1/2, z'
'-x+1/2, y+1/2, -z+1/2'
'-x, -y, -z'
'x, -y, z-1/2'
'-x+1/2, -y+1/2, -z'
'x+1/2, -y+1/2, z-1/2'

loop_
_atom_site_label
_atom_site_type_symbol
_atom_site_fract_x
_atom_site_fract_y
_atom_site_fract_z
_atom_site_U_iso_or_equiv
_atom_site_adp_type
_atom_site_occupancy
_atom_site_site_symmetry_order
_atom_site_calc_flag
_atom_site_refinement_flags_posn
Cl1 Cl 0.25710(2) -0.08771(8) 0.60733(5) 0.04636(18) Uani 1 1 d .
S1 S 0.42913(2) 0.93090(6) 0.65153(3) 0.01990(12) Uani 1 1 d .
S2 S 0.39312(2) 0.53217(6) 0.86778(3) 0.01812(12) Uani 1 1 d .
O1 O 0.44543(3) 0.98878(19) 0.73632(10) 0.0297(3) Uani 1 1 d .
O2 O 0.40699(3) 1.03964(17) 0.60121(11) 0.0272(3) Uani 1 1 d .
O3 O 0.41788(3) 0.59652(19) 0.93037(9) 0.0259(3) Uani 1 1 d .
O4 O 0.37813(3) 0.37369(17) 0.88683(9) 0.0232(3) Uani 1 1 d .
N1 N 0.40992(3) 0.7567(2) 0.67802(10) 0.0174(3) Uani 1 1 d .
N2 N 0.40815(3) 0.5008(2) 0.76878(10) 0.0184(3) Uani 1 1 d .
C1 C 0.42833(4) 0.6314(2) 0.73595(13) 0.0196(4) Uani 1 1 d .
H1A H 0.4439 0.5772 0.6992 0.023 Uiso 1 1 calc R
H1B H 0.4394 0.6909 0.7895 0.023 Uiso 1 1 calc R
C2 C 0.39242(4) 0.6741(2) 0.59745(12) 0.0199(4) Uani 1 1 d .
H2A H 0.4072 0.6315 0.5542 0.024 Uiso 1 1 calc R
H2B H 0.3788 0.7603 0.5641 0.024 Uiso 1 1 calc R
C3 C 0.37304(4) 0.5273(2) 0.62653(12) 0.0186(4) Uani 1 1 d .
C4 C 0.38992(4) 0.4059(2) 0.69405(13) 0.0198(4) Uani 1 1 d .
H4A H 0.3747 0.3305 0.7215 0.024 Uiso 1 1 calc R
H4B H 0.4040 0.3324 0.6609 0.024 Uiso 1 1 calc R
C5 C 0.34419(4) 0.5071(3) 0.58744(13) 0.0217(4) Uani 1 1 d .
H5 H 0.3361 0.5988 0.5494 0.026 Uiso 1 1 calc R
C6 C 0.32345(4) 0.3588(3) 0.59640(13) 0.0225(4) Uani 1 1 d .
C7 C 0.29164(5) 0.3863(3) 0.59610(15) 0.0300(5) Uani 1 1 d .
H7 H 0.2837 0.5003 0.5930 0.036 Uiso 1 1 calc R
C8 C 0.27134(5) 0.2493(3) 0.60028(16) 0.0342(5) Uani 1 1 d .
H8 H 0.2497 0.2691 0.6005 0.041 Uiso 1 1 calc R
C9 C 0.28281(5) 0.0844(3) 0.60410(15) 0.0313(5) Uani 1 1 d .
C10 C 0.31412(5) 0.0523(3) 0.60408(15) 0.0292(5) Uani 1 1 d .
H10 H 0.3218 -0.0621 0.6070 0.035 Uiso 1 1 calc R
C11 C 0.33423(5) 0.1896(3) 0.59975(14) 0.0257(4) Uani 1 1 d .
H11 H 0.3558 0.1684 0.5990 0.031 Uiso 1 1 calc R
C12 C 0.45627(4) 0.8662(2) 0.57518(12) 0.0178(4) Uani 1 1 d .
C13 C 0.48691(4) 0.8359(3) 0.60797(13) 0.0235(4) Uani 1 1 d .
H13 H 0.4937 0.8572 0.6712 0.028 Uiso 1 1 calc R
C14 C 0.50748(4) 0.7747(3) 0.54810(14) 0.0255(4) Uani 1 1 d .
H14 H 0.5285 0.7548 0.5705 0.031 Uiso 1 1 calc R
C15 C 0.49798(4) 0.7417(2) 0.45591(13) 0.0217(4) Uani 1 1 d .
C16 C 0.46740(4) 0.7756(3) 0.42342(13) 0.0223(4) Uani 1 1 d .
H16 H 0.4607 0.7553 0.3601 0.027 Uiso 1 1 calc R
C17 C 0.44656(4) 0.8387(2) 0.48217(13) 0.0197(4) Uani 1 1 d .
H17 H 0.4258 0.8630 0.4592 0.024 Uiso 1 1 calc R
C18 C 0.36425(4) 0.6916(2) 0.85587(12) 0.0196(4) Uani 1 1 d .
C19 C 0.33399(5) 0.6478(3) 0.82585(14) 0.0257(4) Uani 1 1 d .
H19 H 0.3288 0.5323 0.8097 0.031 Uiso 1 1 calc R
C20 C 0.31146(5) 0.7736(3) 0.81967(15) 0.0327(5) Uani 1 1 d .
H20 H 0.2907 0.7441 0.7983 0.039 Uiso 1 1 calc R
C21 C 0.31851(5) 0.9426(3) 0.84415(15) 0.0327(5) Uani 1 1 d .
C22 C 0.34912(6) 0.9836(3) 0.87234(16) 0.0358(5) Uani 1 1 d .
H22 H 0.3544 1.0992 0.8880 0.043 Uiso 1 1 calc R
C23 C 0.37204(5) 0.8599(3) 0.87812(15) 0.0286(4) Uani 1 1 d .
H23 H 0.3929 0.8899 0.8972 0.034 Uiso 1 1 calc R
C24 C 0.52040(5) 0.6706(3) 0.39205(16) 0.0331(5) Uani 1 1 d .
H24A H 0.5144 0.5530 0.3743 0.050 Uiso 1 1 calc GR
H24B H 0.5414 0.6700 0.4238 0.050 Uiso 1 1 calc GR
H24C H 0.5201 0.7424 0.3364 0.050 Uiso 1 1 calc GR
C25 C 0.29366(7) 1.0785(3) 0.84316(19) 0.0486(7) Uani 1 1 d .
H25A H 0.2749 1.0377 0.8068 0.073 Uiso 1 1 calc GR
H25B H 0.3010 1.1839 0.8152 0.073 Uiso 1 1 calc GR
H25C H 0.2889 1.1023 0.9068 0.073 Uiso 1 1 calc GR

loop_
_atom_site_aniso_label
_atom_site_aniso_U_11
_atom_site_aniso_U_22
_atom_site_aniso_U_33
_atom_site_aniso_U_23
_atom_site_aniso_U_13
_atom_site_aniso_U_12
Cl1 0.0373(3) 0.0407(3) 0.0596(4) 0.0082(3) -0.0037(3) -0.0217(3)
S1 0.0216(2) 0.0165(2) 0.0224(2) -0.00580(17) 0.00641(18) -0.00209(18)
S2 0.0208(2) 0.0183(2) 0.0150(2) 0.00064(17) 0.00019(17) -0.00265(17)
O1 0.0352(8) 0.0300(8) 0.0248(7) -0.0126(6) 0.0080(6) -0.0118(6)
O2 0.0260(7) 0.0162(7) 0.0406(8) -0.0010(6) 0.0098(6) 0.0040(6)
O3 0.0259(7) 0.0316(8) 0.0192(7) -0.0007(6) -0.0032(5) -0.0058(6)
O4 0.0288(7) 0.0192(7) 0.0214(7) 0.0037(5) 0.0008(6) -0.0040(6)
N1 0.0182(7) 0.0176(8) 0.0166(8) -0.0030(6) 0.0038(6) -0.0019(6)
N2 0.0183(7) 0.0187(8) 0.0181(8) -0.0026(6) 0.0011(6) -0.0014(6)
C1 0.0157(8) 0.0229(9) 0.0202(9) -0.0016(7) 0.0022(7) -0.0019(7)
C2 0.0199(9) 0.0230(9) 0.0167(9) -0.0026(7) 0.0013(7) -0.0037(8)
C3 0.0217(9) 0.0187(9) 0.0160(9) -0.0055(7) 0.0047(7) -0.0013(7)
C4 0.0225(9) 0.0173(9) 0.0196(9) -0.0053(7) 0.0015(7) -0.0025(7)
C5 0.0233(9) 0.0219(10) 0.0200(9) 0.0001(8) 0.0021(7) -0.0030(8)
C6 0.0209(9) 0.0276(10) 0.0187(9) -0.0014(8) 0.0007(7) -0.0047(8)
C7 0.0224(10) 0.0293(11) 0.0375(12) 0.0039(9) -0.0009(9) -0.0003(9)
C8 0.0186(10) 0.0404(13) 0.0435(13) 0.0026(10) 0.0017(9) -0.0057(9)
C9 0.0267(10) 0.0341(12) 0.0326(12) 0.0019(9) 0.0003(9) -0.0146(9)
C10 0.0313(11) 0.0248(10) 0.0312(11) -0.0028(9) 0.0009(9) -0.0045(9)
C11 0.0225(9) 0.0271(10) 0.0276(10) -0.0067(8) 0.0023(8) -0.0037(8)
C12 0.0186(8) 0.0150(8) 0.0203(9) -0.0005(7) 0.0050(7) -0.0021(7)
C13 0.0218(9) 0.0293(11) 0.0186(9) 0.0012(8) -0.0021(7) -0.0029(8)
C14 0.0179(9) 0.0302(11) 0.0282(11) 0.0067(8) 0.0014(8) 0.0032(8)
C15 0.0245(9) 0.0163(9) 0.0257(10) 0.0041(7) 0.0094(8) -0.0005(7)
C16 0.0262(10) 0.0235(10) 0.0175(9) 0.0013(8) 0.0040(7) -0.0048(8)
C17 0.0176(8) 0.0209(9) 0.0203(9) 0.0037(7) -0.0005(7) -0.0003(7)
C18 0.0247(9) 0.0199(9) 0.0148(8) 0.0001(7) 0.0055(7) -0.0010(8)
C19 0.0243(10) 0.0254(10) 0.0278(10) -0.0039(8) 0.0041(8) -0.0005(8)
C20 0.0268(10) 0.0394(13) 0.0325(12) -0.0026(10) 0.0053(9) 0.0061(9)
C21 0.0424(13) 0.0307(11) 0.0269(11) 0.0047(9) 0.0137(9) 0.0128(10)
C22 0.0546(14) 0.0183(10) 0.0368(12) -0.0020(9) 0.0170(11) 0.0009(10)
C23 0.0321(11) 0.0220(10) 0.0325(11) -0.0035(9) 0.0081(9) -0.0056(9)
C24 0.0337(11) 0.0298(11) 0.0387(12) -0.0006(10) 0.0192(10) 0.0014(9)
C25 0.0632(17) 0.0410(14) 0.0434(14) 0.0038(11) 0.0159(13) 0.0273(13)

loop_
_atom_type_symbol
_atom_type_description
_atom_type_scat_dispersion_real
_atom_type_scat_dispersion_imag
_atom_type_scat_source
C C 0.0033 0.0016 'International Tables Vol C Tables 4.2.6.8 and 6.1.1.4'
H H 0.0000 0.0000 'International Tables Vol C Tables 4.2.6.8 and 6.1.1.4'
Cl Cl 0.1484 0.1585 'International Tables Vol C Tables 4.2.6.8 and 6.1.1.4'
N N 0.0061 0.0033 'International Tables Vol C Tables 4.2.6.8 and 6.1.1.4'
O O 0.0106 0.0060 'International Tables Vol C Tables 4.2.6.8 and 6.1.1.4'
S S 0.1246 0.1234 'International Tables Vol C Tables 4.2.6.8 and 6.1.1.4'

loop_
_geom_angle_atom_site_label_1
_geom_angle_atom_site_label_2
_geom_angle_atom_site_label_3
_geom_angle
O1 S1 N1 106.20(8)
O1 S1 C12 108.85(9)
O2 S1 O1 120.51(9)
O2 S1 N1 106.01(8)
O2 S1 C12 107.73(9)
N1 S1 C12 106.77(8)
O3 S2 O4 120.41(8)
O3 S2 N2 105.82(8)
O3 S2 C18 107.51(9)
O4 S2 N2 105.11(8)
O4 S2 C18 107.28(9)
N2 S2 C18 110.56(8)
C1 N1 S1 114.66(12)
C1 N1 C2 111.95(14)
C2 N1 S1 113.99(12)
C1 N2 S2 118.58(12)
C1 N2 C4 114.14(14)
C4 N2 S2 119.06(12)
N1 C1 H1A 109.7
N1 C1 H1B 109.7
N2 C1 N1 109.90(14)
N2 C1 H1A 109.7
N2 C1 H1B 109.7
H1A C1 H1B 108.2
N1 C2 H2A 109.3
N1 C2 H2B 109.3
N1 C2 C3 111.71(15)
H2A C2 H2B 107.9
C3 C2 H2A 109.3
C3 C2 H2B 109.3
C2 C3 C4 114.22(15)
C5 C3 C2 119.76(17)
C5 C3 C4 125.82(17)
N2 C4 C3 111.05(15)
N2 C4 H4A 109.4
N2 C4 H4B 109.4
C3 C4 H4A 109.4
C3 C4 H4B 109.4
H4A C4 H4B 108.0
C3 C5 H5 116.2
C3 C5 C6 127.52(18)
C6 C5 H5 116.2
C7 C6 C5 119.23(19)
C7 C6 C11 118.16(18)
C11 C6 C5 122.50(17)
C6 C7 H7 119.6
C8 C7 C6 120.7(2)
C8 C7 H7 119.6
C7 C8 H8 120.3
C9 C8 C7 119.49(19)
C9 C8 H8 120.3
C8 C9 Cl1 119.28(16)
C8 C9 C10 121.36(19)
C10 C9 Cl1 119.35(18)
C9 C10 H10 120.6
C9 C10 C11 118.9(2)
C11 C10 H10 120.6
C6 C11 H11 119.3
C10 C11 C6 121.39(19)
C10 C11 H11 119.3
C13 C12 S1 120.32(14)
C13 C12 C17 120.19(17)
C17 C12 S1 119.44(14)
C12 C13 H13 120.2
C14 C13 C12 119.52(18)
C14 C13 H13 120.2
C13 C14 H14 119.5
C13 C14 C15 121.04(18)
C15 C14 H14 119.5
C14 C15 C16 118.93(17)
C14 C15 C24 120.51(18)
C16 C15 C24 120.55(19)
C15 C16 H16 119.6
C17 C16 C15 120.79(18)
C17 C16 H16 119.6
C12 C17 H17 120.3
C16 C17 C12 119.48(17)
C16 C17 H17 120.3
C19 C18 S2 120.03(15)
C23 C18 S2 119.27(15)
C23 C18 C19 120.69(19)
C18 C19 H19 120.4
C20 C19 C18 119.2(2)
C20 C19 H19 120.4
C19 C20 H20 119.4
C19 C20 C21 121.2(2)
C21 C20 H20 119.4
C20 C21 C25 121.5(2)
C22 C21 C20 118.4(2)
C22 C21 C25 120.2(2)
C21 C22 H22 119.4
C23 C22 C21 121.3(2)
C23 C22 H22 119.4
C18 C23 H23 120.4
C22 C23 C18 119.2(2)
C22 C23 H23 120.4
C15 C24 H24A 109.5
C15 C24 H24B 109.5
C15 C24 H24C 109.5
H24A C24 H24B 109.5
H24A C24 H24C 109.5
H24B C24 H24C 109.5
C21 C25 H25A 109.5
C21 C25 H25B 109.5
C21 C25 H25C 109.5
H25A C25 H25B 109.5
H25A C25 H25C 109.5
H25B C25 H25C 109.5

loop_
_geom_bond_atom_site_label_1
_geom_bond_atom_site_label_2
_geom_bond_distance
Cl1 C9 1.744(2)
S1 O1 1.4333(15)
S1 O2 1.4288(15)
S1 N1 1.6525(16)
S1 C12 1.7553(18)
S2 O3 1.4311(14)
S2 O4 1.4316(14)
S2 N2 1.6428(16)
S2 C18 1.7582(19)
N1 C1 1.473(2)
N1 C2 1.480(2)
N2 C1 1.447(2)
N2 C4 1.479(2)
C1 H1A 0.9900
C1 H1B 0.9900
C2 H2A 0.9900
C2 H2B 0.9900
C2 C3 1.499(3)
C3 C4 1.502(3)
C3 C5 1.334(3)
C4 H4A 0.9900
C4 H4B 0.9900
C5 H5 0.9500
C5 C6 1.474(3)
C6 C7 1.393(3)
C6 C11 1.396(3)
C7 H7 0.9500
C7 C8 1.386(3)
C8 H8 0.9500
C8 C9 1.375(3)
C9 C10 1.377(3)
C10 H10 0.9500
C10 C11 1.383(3)
C11 H11 0.9500
C12 C13 1.388(3)
C12 C17 1.391(3)
C13 H13 0.9500
C13 C14 1.380(3)
C14 H14 0.9500
C14 C15 1.385(3)
C15 C16 1.390(3)
C15 C24 1.503(3)
C16 H16 0.9500
C16 C17 1.382(3)
C17 H17 0.9500
C18 C19 1.385(3)
C18 C23 1.384(3)
C19 H19 0.9500
C19 C20 1.379(3)
C20 H20 0.9500
C20 C21 1.389(3)
C21 C22 1.388(3)
C21 C25 1.507(3)
C22 H22 0.9500
C22 C23 1.379(3)
C23 H23 0.9500
C24 H24A 0.9800
C24 H24B 0.9800
C24 H24C 0.9800
C25 H25A 0.9800
C25 H25B 0.9800
C25 H25C 0.9800
